data_1555813
loop_
_publ_author_name
'Guo, Songjin'
'Yuan, Kai'
'Gu, Meng'
'Lin, Aijun'
'Yao, Hequan'

_publ_section_title
;
 Rh(III)-Catalyzed Cascade Annulation/C-H Activation of o-Ethynylanilines
 with Diazo Compounds: One-Pot Synthesis of Benzo[a]carbazoles via
 1,4-Rhodium Migration.
;
_journal_issue 20
_journal_name_full 'Organic letters'
_journal_page_first 5236
_journal_page_last 5239
_journal_paper_doi 10.1021/acs.orglett.6b02534
_journal_volume 18
_journal_year 2016
_chemical_formula_sum 'C27 H23 N O4 S'
_chemical_formula_weight 457.52
_space_group_crystal_system monoclinic
_space_group_IT_number 14
_space_group_name_Hall '-P 2yn'
_space_group_name_H-M_alt 'P 1 21/n 1'
_atom_sites_solution_hydrogens geom
_audit_creation_method SHELXL-2013
_cell_angle_alpha 90
_cell_angle_beta 106.835(2)
_cell_angle_gamma 90
_cell_formula_units_Z 4
_cell_length_a 9.3674(5)
_cell_length_b 22.1770(12)
_cell_length_c 11.7000(7)
_cell_measurement_reflns_used 9919
_cell_measurement_temperature 293(2)
_cell_measurement_theta_max 24.1
_cell_measurement_theta_min 2.45
_cell_volume 2326.4(2)
_computing_structure_refinement 'SHELXL-2013 (Sheldrick, 2013)'
_diffrn_ambient_temperature 293(2)
_diffrn_measured_fraction_theta_full 0.985
_diffrn_measured_fraction_theta_max 1.000
_diffrn_measurement_device_type 'Bruker Smart Aepex CCD'
_diffrn_radiation_type MoK\a
_diffrn_radiation_wavelength 0.71073
_diffrn_reflns_av_R_equivalents 0.0492
_diffrn_reflns_av_unetI/netI 0.0291
_diffrn_reflns_Laue_measured_fraction_full 0.985
_diffrn_reflns_Laue_measured_fraction_max 1.000
_diffrn_reflns_limit_h_max 11
_diffrn_reflns_limit_h_min -11
_diffrn_reflns_limit_k_max 26
_diffrn_reflns_limit_k_min -26
_diffrn_reflns_limit_l_max 13
_diffrn_reflns_limit_l_min -13
_diffrn_reflns_number 41845
_diffrn_reflns_point_group_measured_fraction_full 0.985
_diffrn_reflns_point_group_measured_fraction_max 1.000
_diffrn_reflns_theta_full 25.242
_diffrn_reflns_theta_max 25.099
_diffrn_reflns_theta_min 2.450
_exptl_absorpt_coefficient_mu 0.173
_exptl_crystal_colour colorless
_exptl_crystal_density_diffrn 1.306
_exptl_crystal_description block
_exptl_crystal_F_000 960
_exptl_crystal_size_max 0.150
_exptl_crystal_size_mid 0.120
_exptl_crystal_size_min 0.100
_refine_diff_density_max 0.813
_refine_diff_density_min -0.442
_refine_diff_density_rms 0.056
_refine_ls_extinction_method none
_refine_ls_goodness_of_fit_ref 1.090
_refine_ls_hydrogen_treatment constr
_refine_ls_matrix_type full
_refine_ls_number_parameters 295
_refine_ls_number_reflns 4142
_refine_ls_number_restraints 513
_refine_ls_restrained_S_all 1.150
_refine_ls_R_factor_all 0.1088
_refine_ls_R_factor_gt 0.0672
_refine_ls_shift/su_max 0.001
_refine_ls_shift/su_mean 0.000
_refine_ls_structure_factor_coef Fsqd
_refine_ls_weighting_details
;
 w=1/[\s^2^(Fo^2^)+(0.1042P)^2^+1.0303P]
 where P=(Fo^2^+2Fc^2^)/3
;
_refine_ls_weighting_scheme calc
_refine_ls_wR_factor_gt 0.1842
_refine_ls_wR_factor_ref 0.2040
_reflns_Friedel_coverage 0.000
_reflns_number_gt 2737
_reflns_number_total 4142
_reflns_threshold_expression 'I > 2\s(I)'
_cod_data_source_file ol6b02534_si_002.cif
_cod_data_source_block a
_cod_original_sg_symbol_H-M 'P 21/n'
_cod_database_code 1555813
_shelx_space_group_comment
;
The symmetry employed for this shelxl refinement is uniquely defined
by the following loop, which should always be used as a source of
symmetry information in preference to the above space-group names.
They are only intended as comments.
;
_shelx_estimated_absorpt_t_min 0.975
_shelx_estimated_absorpt_t_max 0.983
_shelxl_version_number 2013-2

loop_
_space_group_symop_operation_xyz
'x, y, z'
'-x+1/2, y+1/2, -z+1/2'
'-x, -y, -z'
'x-1/2, -y-1/2, z-1/2'

loop_
_atom_site_label
_atom_site_type_symbol
_atom_site_fract_x
_atom_site_fract_y
_atom_site_fract_z
_atom_site_U_iso_or_equiv
_atom_site_adp_type
_atom_site_occupancy
_atom_site_site_symmetry_order
_atom_site_calc_flag
_atom_site_refinement_flags_posn
_atom_site_refinement_flags_adp
C1 C -0.0752(5) 0.2093(2) -0.0898(4) 0.1048(15) Uani 1 1 d . U
H1A H -0.0577 0.2002 -0.1648 0.157 Uiso 1 1 calc R U
H1B H -0.0471 0.2503 -0.0682 0.157 Uiso 1 1 calc R U
H1C H -0.1791 0.2040 -0.0968 0.157 Uiso 1 1 calc R U
C2 C 0.0161(4) 0.16774(19) 0.0048(3) 0.0704(10) Uani 1 1 d . U
C3 C 0.1372(4) 0.18847(16) 0.0941(3) 0.0687(9) Uani 1 1 d . U
H3 H 0.1631 0.2290 0.0957 0.082 Uiso 1 1 calc R U
C4 C 0.2208(4) 0.15036(15) 0.1810(3) 0.0599(8) Uani 1 1 d . U
H4 H 0.3017 0.1652 0.2409 0.072 Uiso 1 1 calc R U
C5 C 0.1840(3) 0.09074(14) 0.1787(3) 0.0514(7) Uani 1 1 d . U
C6 C 0.0635(4) 0.06901(17) 0.0911(3) 0.0717(10) Uani 1 1 d . U
H6 H 0.0386 0.0284 0.0897 0.086 Uiso 1 1 calc R U
C7 C -0.0198(5) 0.1073(2) 0.0059(4) 0.0812(11) Uani 1 1 d . U
H7 H -0.1021 0.0924 -0.0524 0.097 Uiso 1 1 calc R U
C8 C 0.0508(4) 0.01212(16) 0.3461(3) 0.0593(8) Uani 1 1 d . U
C9 C 0.0114(5) -0.04403(18) 0.2956(3) 0.0781(11) Uani 1 1 d . U
H9 H 0.0830 -0.0712 0.2866 0.094 Uiso 1 1 calc R U
C10 C -0.1392(6) -0.0582(2) 0.2589(4) 0.0923(13) Uani 1 1 d . U
H10 H -0.1700 -0.0952 0.2231 0.111 Uiso 1 1 calc R U
C11 C -0.2435(6) -0.0182(2) 0.2747(4) 0.0931(13) Uani 1 1 d . U
H11 H -0.3437 -0.0288 0.2488 0.112 Uiso 1 1 calc R U
C12 C -0.2046(4) 0.0377(2) 0.3279(3) 0.0755(10) Uani 1 1 d . U
H12 H -0.2768 0.0640 0.3391 0.091 Uiso 1 1 calc R U
C13 C -0.0540(4) 0.05317(16) 0.3642(3) 0.0581(8) Uani 1 1 d . U
C14 C 0.0284(3) 0.10467(15) 0.4269(3) 0.0529(8) Uani 1 1 d . U
C15 C 0.1796(3) 0.09267(14) 0.4484(3) 0.0498(7) Uani 1 1 d . U
C16 C 0.2913(3) 0.12681(14) 0.5292(3) 0.0513(7) Uani 1 1 d . U
C17 C 0.4417(4) 0.10908(16) 0.5778(3) 0.0628(9) Uani 1 1 d . U
H17 H 0.4754 0.0740 0.5506 0.075 Uiso 1 1 calc R U
C18 C 0.5376(4) 0.14254(19) 0.6636(4) 0.0761(10) Uani 1 1 d . U
H18 H 0.6361 0.1300 0.6945 0.091 Uiso 1 1 calc R U
C19 C 0.4911(5) 0.19482(19) 0.7056(4) 0.0801(11) Uani 1 1 d . U
H19 H 0.5583 0.2173 0.7643 0.096 Uiso 1 1 calc R U
C20 C 0.3480(4) 0.21376(18) 0.6619(3) 0.0713(10) Uani 1 1 d . U
H20 H 0.3187 0.2495 0.6901 0.086 Uiso 1 1 calc R U
C21 C 0.2429(4) 0.18006(15) 0.5744(3) 0.0563(8) Uani 1 1 d . U
C22 C 0.0885(4) 0.19628(15) 0.5374(3) 0.0588(8) Uani 1 1 d . U
C23 C -0.0195(4) 0.15897(16) 0.4689(3) 0.0580(8) Uani 1 1 d . U
C24 C -0.1829(4) 0.1739(2) 0.4369(4) 0.0879(13) Uani 1 1 d . U
H24A H -0.1950 0.2159 0.4517 0.132 Uiso 1 1 calc R U
H24B H -0.2292 0.1500 0.4848 0.132 Uiso 1 1 calc R U
H24C H -0.2288 0.1652 0.3540 0.132 Uiso 1 1 calc R U
C25 C 0.0466(4) 0.25451(18) 0.5825(3) 0.0731(10) Uani 1 1 d . U
N1 N 0.1995(3) 0.03685(12) 0.3924(2) 0.0552(7) Uani 1 1 d . U
O1 O 0.0800(4) 0.30077(12) 0.5287(3) 0.0978(9) Uani 1 1 d . U
O2 O -0.0115(4) 0.25865(15) 0.6608(3) 0.1175(12) Uani 1 1 d . U
O3 O 0.4323(2) 0.06897(13) 0.3413(2) 0.0784(8) Uani 1 1 d . U
O4 O 0.2857(3) -0.01708(12) 0.2371(3) 0.0872(9) Uani 1 1 d . U
S1 S 0.29196(10) 0.04171(4) 0.28731(8) 0.0626(3) Uani 1 1 d . U
C26 C 0.05561(10) 0.36134(4) 0.57372(8) 0.1383(19) Uani 1 1 d R U
H26A H -0.0416 0.3626 0.5874 0.166 Uiso 1 1 calc R U
H26B H 0.1304 0.3688 0.6493 0.166 Uiso 1 1 calc R U
C27 C 0.06362(10) 0.40509(4) 0.49448(8) 0.212(4) Uani 1 1 d R U
H27A H 0.1650 0.4184 0.5105 0.318 Uiso 1 1 calc R U
H27B H 0.0018 0.4385 0.5021 0.318 Uiso 1 1 calc R U
H27C H 0.0297 0.3893 0.4148 0.318 Uiso 1 1 calc R U

loop_
_atom_site_aniso_label
_atom_site_aniso_U_11
_atom_site_aniso_U_22
_atom_site_aniso_U_33
_atom_site_aniso_U_23
_atom_site_aniso_U_13
_atom_site_aniso_U_12
C1 0.119(4) 0.122(4) 0.074(3) 0.035(3) 0.027(3) 0.029(3)
C2 0.077(2) 0.084(2) 0.056(2) 0.0133(18) 0.0295(17) 0.0127(19)
C3 0.077(2) 0.057(2) 0.077(2) 0.0114(18) 0.0313(19) 0.0011(17)
C4 0.0581(18) 0.062(2) 0.063(2) 0.0020(16) 0.0224(16) -0.0054(15)
C5 0.0572(17) 0.0512(17) 0.0522(17) -0.0019(14) 0.0258(14) 0.0025(14)
C6 0.094(3) 0.059(2) 0.059(2) -0.0056(17) 0.0175(19) -0.0089(19)
C7 0.091(3) 0.088(3) 0.059(2) -0.003(2) 0.0107(19) -0.008(2)
C8 0.071(2) 0.062(2) 0.0464(17) 0.0110(15) 0.0186(15) -0.0037(16)
C9 0.101(3) 0.067(2) 0.066(2) 0.0099(18) 0.023(2) -0.009(2)
C10 0.110(3) 0.087(3) 0.076(3) 0.007(2) 0.020(2) -0.034(2)
C11 0.087(3) 0.113(3) 0.074(3) 0.020(2) 0.015(2) -0.035(2)
C12 0.067(2) 0.102(3) 0.058(2) 0.017(2) 0.0189(17) -0.011(2)
C13 0.0577(18) 0.072(2) 0.0451(17) 0.0147(15) 0.0163(14) -0.0024(16)
C14 0.0537(17) 0.0665(19) 0.0394(15) 0.0131(14) 0.0148(13) 0.0068(15)
C15 0.0527(16) 0.0535(17) 0.0451(16) 0.0147(14) 0.0171(13) 0.0093(14)
C16 0.0512(16) 0.0545(17) 0.0471(16) 0.0145(14) 0.0123(13) 0.0090(14)
C17 0.0565(18) 0.063(2) 0.066(2) 0.0124(17) 0.0119(16) 0.0092(16)
C18 0.0562(19) 0.081(2) 0.077(2) 0.013(2) -0.0032(17) 0.0042(18)
C19 0.079(2) 0.076(2) 0.071(2) 0.003(2) -0.0006(19) -0.006(2)
C20 0.083(2) 0.065(2) 0.064(2) 0.0023(17) 0.0162(19) 0.0047(18)
C21 0.0639(18) 0.0561(18) 0.0478(17) 0.0123(14) 0.0144(15) 0.0087(15)
C22 0.070(2) 0.0646(19) 0.0465(17) 0.0122(15) 0.0248(15) 0.0166(16)
C23 0.0584(18) 0.075(2) 0.0447(17) 0.0124(15) 0.0214(15) 0.0177(16)
C24 0.065(2) 0.115(3) 0.084(3) 0.001(2) 0.021(2) 0.026(2)
C25 0.093(2) 0.073(2) 0.062(2) 0.0117(18) 0.0358(19) 0.0240(19)
N1 0.0580(15) 0.0550(15) 0.0536(15) 0.0078(12) 0.0178(12) 0.0072(12)
O1 0.159(3) 0.0665(16) 0.0948(19) 0.0114(15) 0.0786(19) 0.0228(17)
O2 0.179(3) 0.104(2) 0.102(2) 0.0183(19) 0.093(2) 0.047(2)
O3 0.0487(13) 0.101(2) 0.0874(18) 0.0072(15) 0.0231(12) 0.0141(13)
O4 0.115(2) 0.0608(16) 0.096(2) -0.0004(14) 0.0467(17) 0.0301(15)
S1 0.0638(6) 0.0599(6) 0.0698(6) 0.0054(4) 0.0282(5) 0.0186(4)
C26 0.220(5) 0.087(3) 0.137(4) -0.007(3) 0.098(4) 0.025(3)
C27 0.379(10) 0.105(5) 0.157(6) 0.017(4) 0.085(7) 0.060(6)

loop_
_atom_type_symbol
_atom_type_description
_atom_type_scat_dispersion_real
_atom_type_scat_dispersion_imag
_atom_type_scat_source
C C 0.0033 0.0016 'International Tables Vol C Tables 4.2.6.8 and 6.1.1.4'
H H 0.0000 0.0000 'International Tables Vol C Tables 4.2.6.8 and 6.1.1.4'
N N 0.0061 0.0033 'International Tables Vol C Tables 4.2.6.8 and 6.1.1.4'
O O 0.0106 0.0060 'International Tables Vol C Tables 4.2.6.8 and 6.1.1.4'
S S 0.1246 0.1234 'International Tables Vol C Tables 4.2.6.8 and 6.1.1.4'

loop_
_geom_angle_atom_site_label_1
_geom_angle_atom_site_label_2
_geom_angle_atom_site_label_3
_geom_angle
C2 C1 H1A 109.5
C2 C1 H1B 109.5
H1A C1 H1B 109.5
C2 C1 H1C 109.5
H1A C1 H1C 109.5
H1B C1 H1C 109.5
C3 C2 C7 117.7(4)
C3 C2 C1 121.4(4)
C7 C2 C1 120.9(4)
C4 C3 C2 121.4(3)
C4 C3 H3 119.3
C2 C3 H3 119.3
C5 C4 C3 119.6(3)
C5 C4 H4 120.2
C3 C4 H4 120.2
C4 C5 C6 120.2(3)
C4 C5 S1 119.8(3)
C6 C5 S1 120.0(3)
C7 C6 C5 119.9(3)
C7 C6 H6 120.1
C5 C6 H6 120.1
C6 C7 C2 121.3(4)
C6 C7 H7 119.4
C2 C7 H7 119.4
C9 C8 C13 122.6(3)
C9 C8 N1 127.6(3)
C13 C8 N1 109.8(3)
C10 C9 C8 117.2(4)
C10 C9 H9 121.4
C8 C9 H9 121.4
C9 C10 C11 120.9(5)
C9 C10 H10 119.6
C11 C10 H10 119.6
C10 C11 C12 122.3(4)
C10 C11 H11 118.9
C12 C11 H11 118.9
C11 C12 C13 117.9(4)
C11 C12 H12 121.1
C13 C12 H12 121.1
C12 C13 C8 119.1(4)
C12 C13 C14 133.7(3)
C8 C13 C14 107.1(3)
C15 C14 C23 120.4(3)
C15 C14 C13 107.8(3)
C23 C14 C13 131.8(3)
C14 C15 C16 122.5(3)
C14 C15 N1 110.0(3)
C16 C15 N1 126.8(3)
C15 C16 C17 125.4(3)
C15 C16 C21 116.2(3)
C17 C16 C21 118.0(3)
C18 C17 C16 121.0(3)
C18 C17 H17 119.5
C16 C17 H17 119.5
C17 C18 C19 120.9(4)
C17 C18 H18 119.6
C19 C18 H18 119.6
C20 C19 C18 120.5(4)
C20 C19 H19 119.8
C18 C19 H19 119.8
C19 C20 C21 121.0(4)
C19 C20 H20 119.5
C21 C20 H20 119.5
C20 C21 C16 118.6(3)
C20 C21 C22 121.2(3)
C16 C21 C22 120.0(3)
C23 C22 C21 122.3(3)
C23 C22 C25 120.3(3)
C21 C22 C25 117.2(3)
C22 C23 C14 117.4(3)
C22 C23 C24 122.5(3)
C14 C23 C24 120.0(3)
C23 C24 H24A 109.5
C23 C24 H24B 109.5
H24A C24 H24B 109.5
C23 C24 H24C 109.5
H24A C24 H24C 109.5
H24B C24 H24C 109.5
O2 C25 O1 122.8(4)
O2 C25 C22 124.2(4)
O1 C25 C22 113.0(3)
C15 N1 C8 105.0(2)
C15 N1 S1 115.8(2)
C8 N1 S1 112.9(2)
C25 O1 C26 117.6(3)
O3 S1 O4 119.74(17)
O3 S1 N1 107.80(15)
O4 S1 N1 105.75(16)
O3 S1 C5 108.89(16)
O4 S1 C5 108.82(16)
N1 S1 C5 104.81(13)
C27 C26 O1 111.05(11)
C27 C26 H26A 109.4
O1 C26 H26A 109.4
C27 C26 H26B 109.4
O1 C26 H26B 109.4
H26A C26 H26B 108.0
C26 C27 H27A 109.5
C26 C27 H27B 109.5
H27A C27 H27B 109.5
C26 C27 H27C 109.5
H27A C27 H27C 109.5
H27B C27 H27C 109.5

loop_
_geom_bond_atom_site_label_1
_geom_bond_atom_site_label_2
_geom_bond_distance
C1 C2 1.503(5)
C1 H1A 0.9600
C1 H1B 0.9600
C1 H1C 0.9600
C2 C3 1.380(5)
C2 C7 1.383(5)
C3 C4 1.378(5)
C3 H3 0.9300
C4 C5 1.365(5)
C4 H4 0.9300
C5 C6 1.374(5)
C5 S1 1.753(3)
C6 C7 1.369(5)
C6 H6 0.9300
C7 H7 0.9300
C8 C9 1.382(5)
C8 C13 1.399(5)
C8 N1 1.449(4)
C9 C10 1.387(6)
C9 H9 0.9300
C10 C11 1.371(7)
C10 H10 0.9300
C11 C12 1.387(6)
C11 H11 0.9300
C12 C13 1.393(5)
C12 H12 0.9300
C13 C14 1.453(5)
C14 C15 1.391(4)
C14 C23 1.422(5)
C15 C16 1.410(4)
C15 N1 1.438(4)
C16 C17 1.414(4)
C16 C21 1.421(5)
C17 C18 1.358(5)
C17 H17 0.9300
C18 C19 1.378(6)
C18 H18 0.9300
C19 C20 1.355(5)
C19 H19 0.9300
C20 C21 1.412(5)
C20 H20 0.9300
C21 C22 1.430(5)
C22 C23 1.371(5)
C22 C25 1.490(5)
C23 C24 1.503(5)
C24 H24A 0.9600
C24 H24B 0.9600
C24 H24C 0.9600
C25 O2 1.197(4)
C25 O1 1.289(5)
N1 S1 1.700(3)
O1 C26 1.485(3)
O3 S1 1.418(3)
O4 S1 1.424(3)
C26 C27 1.3590
C26 H26A 0.9700
C26 H26B 0.9700
C27 H27A 0.9600
C27 H27B 0.9600
C27 H27C 0.9600

loop_
_geom_torsion_atom_site_label_1
_geom_torsion_atom_site_label_2
_geom_torsion_atom_site_label_3
_geom_torsion_atom_site_label_4
_geom_torsion
C7 C2 C3 C4 0.6(5)
C1 C2 C3 C4 179.9(4)
C2 C3 C4 C5 0.4(5)
C3 C4 C5 C6 -0.7(5)
C3 C4 C5 S1 178.8(2)
C4 C5 C6 C7 0.0(5)
S1 C5 C6 C7 -179.5(3)
C5 C6 C7 C2 1.0(6)
C3 C2 C7 C6 -1.3(6)
C1 C2 C7 C6 179.4(4)
C13 C8 C9 C10 2.1(5)
N1 C8 C9 C10 179.1(3)
C8 C9 C10 C11 -1.3(6)
C9 C10 C11 C12 -0.3(7)
C10 C11 C12 C13 1.1(6)
C11 C12 C13 C8 -0.3(5)
C11 C12 C13 C14 -176.3(3)
C9 C8 C13 C12 -1.3(5)
N1 C8 C13 C12 -178.8(3)
C9 C8 C13 C14 175.6(3)
N1 C8 C13 C14 -1.9(3)
C12 C13 C14 C15 174.4(3)
C8 C13 C14 C15 -1.9(3)
C12 C13 C14 C23 -3.0(6)
C8 C13 C14 C23 -179.3(3)
C23 C14 C15 C16 11.8(4)
C13 C14 C15 C16 -166.0(3)
C23 C14 C15 N1 -177.2(3)
C13 C14 C15 N1 5.1(3)
C14 C15 C16 C17 163.4(3)
N1 C15 C16 C17 -6.1(5)
C14 C15 C16 C21 -9.3(4)
N1 C15 C16 C21 -178.8(3)
C15 C16 C17 C18 -173.7(3)
C21 C16 C17 C18 -1.2(5)
C16 C17 C18 C19 -0.1(6)
C17 C18 C19 C20 0.1(6)
C18 C19 C20 C21 1.1(6)
C19 C20 C21 C16 -2.4(5)
C19 C20 C21 C22 173.2(3)
C15 C16 C21 C20 175.6(3)
C17 C16 C21 C20 2.3(4)
C15 C16 C21 C22 0.0(4)
C17 C16 C21 C22 -173.3(3)
C20 C21 C22 C23 -168.3(3)
C16 C21 C22 C23 7.2(5)
C20 C21 C22 C25 8.1(5)
C16 C21 C22 C25 -176.5(3)
C21 C22 C23 C14 -4.9(5)
C25 C22 C23 C14 178.8(3)
C21 C22 C23 C24 175.6(3)
C25 C22 C23 C24 -0.7(5)
C15 C14 C23 C22 -4.3(4)
C13 C14 C23 C22 172.8(3)
C15 C14 C23 C24 175.2(3)
C13 C14 C23 C24 -7.7(5)
C23 C22 C25 O2 72.7(5)
C21 C22 C25 O2 -103.7(5)
C23 C22 C25 O1 -107.6(4)
C21 C22 C25 O1 76.0(4)
C14 C15 N1 C8 -6.1(3)
C16 C15 N1 C8 164.5(3)
C14 C15 N1 S1 119.2(2)
C16 C15 N1 S1 -70.2(3)
C9 C8 N1 C15 -172.5(3)
C13 C8 N1 C15 4.8(3)
C9 C8 N1 S1 60.4(4)
C13 C8 N1 S1 -122.3(2)
O2 C25 O1 C26 5.0(6)
C22 C25 O1 C26 -174.7(3)
C15 N1 S1 O3 56.2(2)
C8 N1 S1 O3 177.3(2)
C15 N1 S1 O4 -174.6(2)
C8 N1 S1 O4 -53.5(3)
C15 N1 S1 C5 -59.7(2)
C8 N1 S1 C5 61.4(2)
C4 C5 S1 O3 -18.4(3)
C6 C5 S1 O3 161.1(3)
C4 C5 S1 O4 -150.5(3)
C6 C5 S1 O4 29.0(3)
C4 C5 S1 N1 96.7(3)
C6 C5 S1 N1 -83.8(3)
C25 O1 C26 C27 -166.5(3)
